data_7718120
loop_
_publ_author_name
'Avagyan, Nane A.'
'Zonov, Roman V.'
'Lemport, Pavel S.'
'Evsiunina, Mariia V.'
'Matveev, Petr I.'
'Roznyatovsky, Vitaly A.'
'Averin, Alexei D.'
'Kalle, Paulina'
'Tafeenko, Victor A.'
'Soloveva, Svetlana A.'
'Nelyubina, Yulia V.'
'Petrov, Vladimir G.'
'Ustynyuk, Yuri A.'
'Nenajdenko, Valentine G.'

_publ_section_title
;
 Steric hindrance of phenanthroline diamides enables a hundredfold
 increase in Am(III) extraction efficiency.
;
_journal_issue 13
_journal_name_full 'Dalton transactions (Cambridge, England : 2003)'
_journal_page_first 5425
_journal_page_last 5437
_journal_paper_doi 10.1039/d5dt00076a
_journal_volume 54
_journal_year 2025
_chemical_formula_moiety 'C42 H50 Eu N7 O11, C2 H3 N'
_chemical_formula_sum 'C44 H53 Eu N8 O11'
_chemical_formula_weight 1021.90
_space_group_crystal_system monoclinic
_space_group_IT_number 14
_space_group_name_Hall '-P 2yn'
_space_group_name_H-M_alt 'P 1 21/n 1'
_atom_sites_solution_hydrogens geom
_atom_sites_solution_primary dual
_audit_creation_date 2024-10-27
_audit_creation_method
;
Olex2 1.3
(compiled 2020.11.12 svn.r5f609507 for OlexSys, GUI svn.r6408)
;
_audit_update_record
;
2024-10-27 deposited with the CCDC.	2025-02-24 downloaded from the CCDC.
;
_cell_angle_alpha 90
_cell_angle_beta 97.189(2)
_cell_angle_gamma 90
_cell_formula_units_Z 4
_cell_length_a 13.5781(7)
_cell_length_b 20.0588(13)
_cell_length_c 17.1370(9)
_cell_measurement_reflns_used 9805
_cell_measurement_temperature 150(2)
_cell_measurement_theta_max 30.242
_cell_measurement_theta_min 2.357
_cell_volume 4630.7(5)
_computing_cell_refinement 'SAINT V8.38A (Bruker, 2018)'
_computing_data_reduction 'SAINT V8.38A (Bruker, 2018)'
_computing_molecular_graphics 'Olex2 1.3 (Dolomanov et al., 2009)'
_computing_publication_material 'Olex2 1.3 (Dolomanov et al., 2009)'
_computing_structure_refinement 'SHELXL 2018/3 (Sheldrick, 2015)'
_computing_structure_solution 'SHELXT 2014/5 (Sheldrick, 2014)'
_diffrn_ambient_temperature 150
_diffrn_measured_fraction_theta_full 0.999
_diffrn_measured_fraction_theta_max 0.999
_diffrn_measurement_device_type 'Bruker SMART APEX-II'
_diffrn_measurement_method '\f and \w scans'
_diffrn_radiation_type MoK\a
_diffrn_radiation_wavelength 0.71073
_diffrn_reflns_av_R_equivalents 0.0542
_diffrn_reflns_av_unetI/netI 0.0462
_diffrn_reflns_Laue_measured_fraction_full 0.999
_diffrn_reflns_Laue_measured_fraction_max 0.999
_diffrn_reflns_limit_h_max 17
_diffrn_reflns_limit_h_min -17
_diffrn_reflns_limit_k_max 26
_diffrn_reflns_limit_k_min -26
_diffrn_reflns_limit_l_max 20
_diffrn_reflns_limit_l_min -22
_diffrn_reflns_number 50214
_diffrn_reflns_point_group_measured_fraction_full 0.999
_diffrn_reflns_point_group_measured_fraction_max 0.999
_diffrn_reflns_theta_full 25.242
_diffrn_reflns_theta_max 27.500
_diffrn_reflns_theta_min 1.570
_diffrn_source_current 30.0
_diffrn_source_power 1.5
_diffrn_source_voltage 50.0
_exptl_absorpt_coefficient_mu 1.421
_exptl_absorpt_correction_T_max 0.7461
_exptl_absorpt_correction_T_min 0.5519
_exptl_absorpt_correction_type multi-scan
_exptl_absorpt_process_details
;
SADABS-2016/2 (Bruker,2016/2) was used for absorption correction.
wR2(int) was 0.1193 before and 0.0643 after correction.
The Ratio of minimum to maximum transmission is 0.7397.
The \l/2 correction factor is Not present.
;
_exptl_crystal_colour colourless
_exptl_crystal_colour_primary colourless
_exptl_crystal_density_diffrn 1.466
_exptl_crystal_description block
_exptl_crystal_F_000 2096
_exptl_crystal_size_max 0.43
_exptl_crystal_size_mid 0.28
_exptl_crystal_size_min 0.25
_refine_diff_density_max 0.963
_refine_diff_density_min -0.638
_refine_diff_density_rms 0.092
_refine_ls_extinction_method none
_refine_ls_goodness_of_fit_ref 1.054
_refine_ls_hydrogen_treatment constr
_refine_ls_matrix_type full
_refine_ls_number_parameters 605
_refine_ls_number_reflns 10635
_refine_ls_number_restraints 12
_refine_ls_restrained_S_all 1.055
_refine_ls_R_factor_all 0.0507
_refine_ls_R_factor_gt 0.0354
_refine_ls_shift/su_max 0.002
_refine_ls_shift/su_mean 0.000
_refine_ls_structure_factor_coef Fsqd
_refine_ls_weighting_details 'w=1/[\s^2^(Fo^2^)+7.2289P] where P=(Fo^2^+2Fc^2^)/3'
_refine_ls_weighting_scheme calc
_refine_ls_wR_factor_gt 0.0601
_refine_ls_wR_factor_ref 0.0663
_reflns_Friedel_coverage 0.000
_reflns_number_gt 8643
_reflns_number_total 10635
_reflns_threshold_expression 'I > 2\s(I)'
_cod_data_source_file d5dt00076a2.cif
_cod_data_source_block 2113eu
_cod_depositor_comments 'Adding full bibliography for 7718113--7718120.cif.'
_cod_database_code 7718120
_shelx_shelxl_version_number 2018/3
_shelx_space_group_comment
;
The symmetry employed for this shelxl refinement is uniquely defined
by the following loop, which should always be used as a source of
symmetry information in preference to the above space-group names.
They are only intended as comments.
;
_shelx_estimated_absorpt_t_max 0.718
_shelx_estimated_absorpt_t_min 0.580
_olex2_refinement_description
;
1. Fixed Uiso
 At 1.2 times of:
  All C(H) groups, All C(H,H) groups
 At 1.5 times of:
  All C(H,H,H) groups
2. Restrained distances
 N4-C41 = N4-C41A
 1.45 with sigma of 0.02
 C40-C38 = C40A-C38
 1.54 with sigma of 0.02
 C40-C38 \\sim C40A-C38
 with sigma of 0.02
 C42-C41 \\sim C41A-C42A
 with sigma of 0.02
3. Uiso/Uaniso restraints and constraints
Uanis(C42) = Uanis(C42A)
Uanis(C40A) = Uanis(C40)
4. Rigid body (RIGU) restrains
 C42, C41
 with sigma for 1-2 distances of 0.004 and sigma for 1-3 distances of 0.004
 C41A, C42A
 with sigma for 1-2 distances of 0.004 and sigma for 1-3 distances of 0.004
5. Others
 Fixed Sof: H38(0.75) H38A(0.25) C40(0.75) H40A(0.75) H40B(0.75) H40C(0.75)
 C40A(0.25) H40D(0.25) H40E(0.25) H40F(0.25) C41(0.5) H41A(0.5) H41B(0.5)
 C41A(0.5) H41C(0.5) H41D(0.5) C42(0.5) H42A(0.5) H42B(0.5) H42C(0.5) C42A(0.5)
 H42D(0.5) H42E(0.5) H42F(0.5)
6.a Ternary CH refined with riding coordinates:
 C20(H20), C23(H23), C35(H35), C38(H38), C38(H38A)
6.b Secondary CH2 refined with riding coordinates:
 C26(H26A,H26B), C41(H41A,H41B), C41A(H41C,H41D)
6.c Aromatic/amide H refined with riding coordinates:
 C2(H2), C3(H3), C5(H5), C6(H6), C8(H8), C9(H9), C16(H16), C17(H17), C18(H18),
 C31(H31), C32(H32), C33(H33)
6.d Idealised Me refined as rotating group:
 C21(H21A,H21B,H21C), C22(H22A,H22B,H22C), C24(H24A,H24B,H24C), C25(H25A,H25B,
 H25C), C27(H27A,H27B,H27C), C36(H36A,H36B,H36C), C37(H37A,H37B,H37C), C39(H39A,
 H39B,H39C), C40(H40A,H40B,H40C), C40A(H40D,H40E,H40F), C42(H42A,H42B,H42C),
 C42A(H42D,H42E,H42F), C43(H43A,H43B,H43C)
;
_olex2_submission_special_instructions 'No special instructions were received'

loop_
_space_group_symop_operation_xyz
'x, y, z'
'-x+1/2, y+1/2, -z+1/2'
'-x, -y, -z'
'x-1/2, -y-1/2, z-1/2'

loop_
_atom_site_label
_atom_site_type_symbol
_atom_site_fract_x
_atom_site_fract_y
_atom_site_fract_z
_atom_site_U_iso_or_equiv
_atom_site_adp_type
_atom_site_occupancy
_atom_site_site_symmetry_order
_atom_site_calc_flag
_atom_site_refinement_flags_posn
_atom_site_refinement_flags_adp
_atom_site_refinement_flags_occupancy
_atom_site_disorder_assembly
_atom_site_disorder_group
Eu1 Eu 0.45744(2) 0.29529(2) 0.62080(2) 0.01923(4) Uani 1 1 d . . . . .
O1 O 0.32837(14) 0.21009(10) 0.60440(11) 0.0244(4) Uani 1 1 d . . . . .
O2 O 0.53031(14) 0.40273(10) 0.65097(12) 0.0241(4) Uani 1 1 d . . . . .
O3 O 0.56924(15) 0.19924(10) 0.60705(12) 0.0274(5) Uani 1 1 d . . . . .
O4 O 0.62442(15) 0.29441(11) 0.57181(12) 0.0299(5) Uani 1 1 d . . . . .
O5 O 0.69957(17) 0.20254(12) 0.54405(14) 0.0409(6) Uani 1 1 d . . . . .
O6 O 0.42176(16) 0.26107(11) 0.48250(12) 0.0324(5) Uani 1 1 d . . . . .
O7 O 0.45733(17) 0.36560(11) 0.49679(13) 0.0356(5) Uani 1 1 d . . . . .
O8 O 0.4125(2) 0.32594(15) 0.37983(14) 0.0539(7) Uani 1 1 d . . . . .
O9 O 0.29874(16) 0.35750(11) 0.58708(13) 0.0323(5) Uani 1 1 d . . . . .
O10 O 0.33594(16) 0.33264(11) 0.70986(12) 0.0300(5) Uani 1 1 d . . . . .
O11 O 0.19061(18) 0.37451(14) 0.66918(16) 0.0537(7) Uani 1 1 d . . . . .
N1 N 0.45265(17) 0.20619(12) 0.73243(13) 0.0206(5) Uani 1 1 d . . . . .
N2 N 0.58335(17) 0.30769(12) 0.74742(13) 0.0208(5) Uani 1 1 d . . . . .
N3 N 0.21665(19) 0.14345(13) 0.65244(15) 0.0286(6) Uani 1 1 d . . . . .
N4 N 0.67473(18) 0.45784(13) 0.66996(16) 0.0296(6) Uani 1 1 d D . . . .
N5 N 0.63402(19) 0.23139(14) 0.57330(15) 0.0285(6) Uani 1 1 d . . . . .
N6 N 0.43059(18) 0.31820(14) 0.45093(16) 0.0305(6) Uani 1 1 d . . . . .
N7 N 0.2722(2) 0.35587(13) 0.65555(17) 0.0327(6) Uani 1 1 d . . . . .
C1 C 0.3856(2) 0.15723(14) 0.72482(17) 0.0229(6) Uani 1 1 d . . . . .
C2 C 0.3928(2) 0.10168(15) 0.77476(18) 0.0265(7) Uani 1 1 d . . . . .
H2 H 0.346457 0.066138 0.766048 0.032 Uiso 1 1 calc R U . . .
C3 C 0.4672(2) 0.09933(15) 0.83604(18) 0.0297(7) Uani 1 1 d . . . . .
H3 H 0.472740 0.061876 0.870246 0.036 Uiso 1 1 calc R U . . .
C4 C 0.5354(2) 0.15177(15) 0.84889(18) 0.0273(7) Uani 1 1 d . . . . .
C5 C 0.6122(2) 0.15580(17) 0.91483(19) 0.0339(8) Uani 1 1 d . . . . .
H5 H 0.618711 0.120841 0.952525 0.041 Uiso 1 1 calc R U . . .
C6 C 0.6745(2) 0.20756(17) 0.92415(18) 0.0325(7) Uani 1 1 d . . . . .
H6 H 0.724184 0.208817 0.968359 0.039 Uiso 1 1 calc R U . . .
C7 C 0.6674(2) 0.26147(16) 0.86829(18) 0.0277(7) Uani 1 1 d . . . . .
C8 C 0.7285(2) 0.31800(17) 0.87588(19) 0.0334(8) Uani 1 1 d . . . . .
H8 H 0.778725 0.321827 0.919489 0.040 Uiso 1 1 calc R U . . .
C9 C 0.7161(2) 0.36787(17) 0.82074(18) 0.0313(7) Uani 1 1 d . . . . .
H9 H 0.756747 0.406548 0.826323 0.038 Uiso 1 1 calc R U . . .
C10 C 0.6426(2) 0.36096(15) 0.75600(17) 0.0237(6) Uani 1 1 d . . . . .
C11 C 0.5946(2) 0.25896(15) 0.80262(17) 0.0226(6) Uani 1 1 d . . . . .
C12 C 0.5260(2) 0.20392(15) 0.79353(16) 0.0217(6) Uani 1 1 d . . . . .
C13 C 0.3067(2) 0.17099(14) 0.65617(18) 0.0241(6) Uani 1 1 d . . . . .
C14 C 0.1800(2) 0.10802(17) 0.7171(2) 0.0338(8) Uani 1 1 d . . . . .
C15 C 0.1676(3) 0.14298(17) 0.7858(2) 0.0388(9) Uani 1 1 d . . . . .
C16 C 0.1336(3) 0.1059(2) 0.8462(2) 0.0495(10) Uani 1 1 d . . . . .
H16 H 0.124721 0.127174 0.894391 0.059 Uiso 1 1 calc R U . . .
C17 C 0.1126(3) 0.0383(2) 0.8367(3) 0.0515(11) Uani 1 1 d . . . . .
H17 H 0.089752 0.014088 0.878545 0.062 Uiso 1 1 calc R U . . .
C18 C 0.1244(3) 0.00617(19) 0.7682(2) 0.0463(10) Uani 1 1 d . . . . .
H18 H 0.108651 -0.039882 0.762861 0.056 Uiso 1 1 calc R U . . .
C19 C 0.1592(2) 0.03979(17) 0.7060(2) 0.0389(9) Uani 1 1 d . . . . .
C20 C 0.1765(3) 0.00066(18) 0.6329(2) 0.0423(9) Uani 1 1 d . . . . .
H20 H 0.200468 0.032574 0.594603 0.051 Uiso 1 1 calc R U . . .
C21 C 0.2549(3) -0.0534(2) 0.6502(2) 0.0524(10) Uani 1 1 d . . . . .
H21A H 0.316265 -0.033576 0.676478 0.079 Uiso 1 1 calc R U . . .
H21B H 0.268099 -0.074217 0.600822 0.079 Uiso 1 1 calc R U . . .
H21C H 0.230945 -0.087273 0.684511 0.079 Uiso 1 1 calc R U . . .
C22 C 0.0812(3) -0.0320(2) 0.5930(3) 0.0736(14) Uani 1 1 d . . . . .
H22A H 0.053860 -0.061421 0.630543 0.110 Uiso 1 1 calc R U . . .
H22B H 0.096292 -0.058004 0.547618 0.110 Uiso 1 1 calc R U . . .
H22C H 0.032585 0.002694 0.575434 0.110 Uiso 1 1 calc R U . . .
C23 C 0.1894(3) 0.21753(18) 0.7992(2) 0.0447(9) Uani 1 1 d . . . . .
H23 H 0.213446 0.235754 0.750621 0.054 Uiso 1 1 calc R U . . .
C24 C 0.0968(3) 0.2562(2) 0.8134(3) 0.0633(13) Uani 1 1 d . . . . .
H24A H 0.042813 0.246007 0.771606 0.095 Uiso 1 1 calc R U . . .
H24B H 0.110920 0.304097 0.813445 0.095 Uiso 1 1 calc R U . . .
H24C H 0.076945 0.243335 0.864382 0.095 Uiso 1 1 calc R U . . .
C25 C 0.2713(3) 0.2310(2) 0.8701(2) 0.0504(10) Uani 1 1 d . . . . .
H25A H 0.247959 0.215448 0.918797 0.076 Uiso 1 1 calc R U . . .
H25B H 0.285095 0.278890 0.873960 0.076 Uiso 1 1 calc R U . . .
H25C H 0.332030 0.207003 0.861900 0.076 Uiso 1 1 calc R U . . .
C26 C 0.1438(2) 0.15770(18) 0.5826(2) 0.0397(9) Uani 1 1 d . . . . .
H26A H 0.102486 0.117559 0.569938 0.048 Uiso 1 1 calc R U . . .
H26B H 0.180155 0.166950 0.537200 0.048 Uiso 1 1 calc R U . . .
C27 C 0.0770(3) 0.2158(2) 0.5939(3) 0.0623(12) Uani 1 1 d . . . . .
H27A H 0.031324 0.222883 0.545600 0.093 Uiso 1 1 calc R U . . .
H27B H 0.117235 0.255899 0.605756 0.093 Uiso 1 1 calc R U . . .
H27C H 0.038871 0.206351 0.637514 0.093 Uiso 1 1 calc R U . . .
C28 C 0.6141(2) 0.41012(14) 0.68914(17) 0.0227(6) Uani 1 1 d . . . . .
C29 C 0.7728(2) 0.47124(16) 0.71114(19) 0.0302(7) Uani 1 1 d . . . . .
C30 C 0.8540(2) 0.43376(16) 0.69237(19) 0.0309(7) Uani 1 1 d . . . . .
C31 C 0.9453(2) 0.44666(18) 0.7363(2) 0.0380(9) Uani 1 1 d . . . . .
H31 H 1.001704 0.421339 0.726690 0.046 Uiso 1 1 calc R U . . .
C32 C 0.9557(3) 0.49545(19) 0.7935(2) 0.0426(9) Uani 1 1 d . . . . .
H32 H 1.018829 0.503248 0.822667 0.051 Uiso 1 1 calc R U . . .
C33 C 0.8753(3) 0.53291(18) 0.8086(2) 0.0408(9) Uani 1 1 d . . . . .
H33 H 0.884004 0.566660 0.847789 0.049 Uiso 1 1 calc R U . . .
C34 C 0.7814(2) 0.52218(17) 0.7675(2) 0.0358(8) Uani 1 1 d . . . . .
C35 C 0.8452(3) 0.38046(18) 0.6290(2) 0.0400(9) Uani 1 1 d . . . . .
H35 H 0.776134 0.382094 0.600771 0.048 Uiso 1 1 calc R U . . .
C36 C 0.8626(3) 0.31059(19) 0.6637(3) 0.0558(11) Uani 1 1 d . . . . .
H36A H 0.930338 0.307527 0.690977 0.084 Uiso 1 1 calc R U . . .
H36B H 0.853622 0.277514 0.621324 0.084 Uiso 1 1 calc R U . . .
H36C H 0.815036 0.301955 0.701058 0.084 Uiso 1 1 calc R U . . .
C37 C 0.9178(3) 0.3931(2) 0.5682(3) 0.0622(12) Uani 1 1 d . . . . .
H37A H 0.907682 0.438216 0.546780 0.093 Uiso 1 1 calc R U . . .
H37B H 0.905792 0.360499 0.525535 0.093 Uiso 1 1 calc R U . . .
H37C H 0.986216 0.388638 0.593833 0.093 Uiso 1 1 calc R U . . .
C38 C 0.6945(3) 0.56387(19) 0.7869(3) 0.0545(11) Uani 1 1 d D . . . .
H38 H 0.632639 0.549635 0.753086 0.065 Uiso 0.75 1 calc R U P A 1
H38A H 0.644000 0.553848 0.740732 0.065 Uiso 0.25 1 calc R U P B 2
C39 C 0.7128(3) 0.63773(18) 0.7743(2) 0.0502(10) Uani 1 1 d . . . . .
H39A H 0.769846 0.652496 0.810893 0.075 Uiso 1 1 calc R U . . .
H39B H 0.653841 0.663234 0.783678 0.075 Uiso 1 1 calc R U . . .
H39C H 0.726438 0.645005 0.720105 0.075 Uiso 1 1 calc R U . . .
C40 C 0.6805(5) 0.5550(4) 0.8758(4) 0.068(2) Uani 0.75 1 d D . P C 1
H40A H 0.666587 0.508090 0.886081 0.102 Uiso 0.75 1 calc R U P C 1
H40B H 0.624911 0.582621 0.888009 0.102 Uiso 0.75 1 calc R U P C 1
H40C H 0.741298 0.568726 0.908791 0.102 Uiso 0.75 1 calc R U P C 1
C40A C 0.6401(17) 0.5415(13) 0.8540(11) 0.068(2) Uani 0.25 1 d D . P C 2
H40D H 0.604576 0.499877 0.839630 0.102 Uiso 0.25 1 calc R U P C 2
H40E H 0.592512 0.575931 0.865001 0.102 Uiso 0.25 1 calc R U P C 2
H40F H 0.687919 0.534147 0.900991 0.102 Uiso 0.25 1 calc R U P C 2
C41 C 0.6400(11) 0.4937(6) 0.5927(7) 0.036(3) Uani 0.5 1 d D . P D 1
H41A H 0.601181 0.461845 0.556933 0.043 Uiso 0.5 1 calc R U P D 1
H41B H 0.594736 0.530251 0.603656 0.043 Uiso 0.5 1 calc R U P D 1
C41A C 0.6378(12) 0.5109(6) 0.6129(7) 0.034(3) Uani 0.5 1 d D . P D 2
H41C H 0.565681 0.517748 0.613109 0.041 Uiso 0.5 1 calc R U P D 2
H41D H 0.672441 0.553495 0.626760 0.041 Uiso 0.5 1 calc R U P D 2
C42 C 0.7211(6) 0.5223(4) 0.5510(5) 0.0520(16) Uani 0.5 1 d D . P D 1
H42A H 0.691723 0.546263 0.503914 0.078 Uiso 0.5 1 calc R U P D 1
H42B H 0.763225 0.486119 0.535611 0.078 Uiso 0.5 1 calc R U P D 1
H42C H 0.761218 0.553102 0.586118 0.078 Uiso 0.5 1 calc R U P D 1
C42A C 0.6586(7) 0.4879(4) 0.5344(5) 0.0520(16) Uani 0.5 1 d D . P D 2
H42D H 0.629578 0.519375 0.494153 0.078 Uiso 0.5 1 calc R U P D 2
H42E H 0.629458 0.443685 0.523664 0.078 Uiso 0.5 1 calc R U P D 2
H42F H 0.730546 0.485591 0.533444 0.078 Uiso 0.5 1 calc R U P D 2
N8 N 0.3763(4) 0.0580(2) 0.5317(3) 0.0964(16) Uani 1 1 d . . . . .
C43 C 0.5076(3) 0.1088(2) 0.4551(2) 0.0601(12) Uani 1 1 d . . . . .
H43A H 0.497758 0.092730 0.400687 0.090 Uiso 1 1 calc R U . . .
H43B H 0.573809 0.095803 0.479878 0.090 Uiso 1 1 calc R U . . .
H43C H 0.501796 0.157520 0.455488 0.090 Uiso 1 1 calc R U . . .
C44 C 0.4334(3) 0.0800(2) 0.4981(3) 0.0549(11) Uani 1 1 d . . . . .

loop_
_atom_site_aniso_label
_atom_site_aniso_U_11
_atom_site_aniso_U_22
_atom_site_aniso_U_33
_atom_site_aniso_U_23
_atom_site_aniso_U_13
_atom_site_aniso_U_12
Eu1 0.01945(7) 0.01668(7) 0.02098(8) 0.00163(6) 0.00027(5) 0.00124(6)
O1 0.0247(11) 0.0221(11) 0.0262(11) 0.0018(9) 0.0030(8) -0.0027(9)
O2 0.0201(11) 0.0188(11) 0.0320(12) 0.0018(9) -0.0023(8) 0.0023(8)
O3 0.0288(12) 0.0258(12) 0.0284(12) 0.0063(9) 0.0070(9) 0.0057(9)
O4 0.0272(12) 0.0270(12) 0.0360(13) 0.0054(10) 0.0062(9) 0.0030(10)
O5 0.0390(14) 0.0455(15) 0.0414(14) 0.0022(12) 0.0176(11) 0.0151(12)
O6 0.0366(13) 0.0332(13) 0.0261(12) 0.0024(10) -0.0019(9) -0.0041(10)
O7 0.0386(14) 0.0305(13) 0.0364(14) 0.0082(11) -0.0001(10) 0.0035(11)
O8 0.0578(18) 0.076(2) 0.0253(14) 0.0157(13) -0.0050(12) -0.0046(15)
O9 0.0311(13) 0.0336(13) 0.0308(13) -0.0001(10) -0.0011(10) 0.0065(10)
O10 0.0293(12) 0.0290(13) 0.0316(13) -0.0006(10) 0.0038(9) 0.0066(10)
O11 0.0259(14) 0.069(2) 0.0666(19) -0.0109(15) 0.0071(12) 0.0189(13)
N1 0.0214(12) 0.0190(12) 0.0220(12) -0.0011(10) 0.0052(9) 0.0025(10)
N2 0.0207(12) 0.0205(13) 0.0214(13) 0.0011(10) 0.0030(9) 0.0007(10)
N3 0.0244(14) 0.0242(14) 0.0371(16) 0.0057(12) 0.0031(11) 0.0003(11)
N4 0.0198(13) 0.0244(14) 0.0430(17) 0.0121(12) -0.0026(11) 0.0008(11)
N5 0.0285(15) 0.0317(16) 0.0250(14) 0.0023(11) 0.0016(11) 0.0090(12)
N6 0.0206(14) 0.0423(17) 0.0276(15) 0.0123(13) -0.0010(11) 0.0025(12)
N7 0.0253(15) 0.0269(15) 0.0449(18) -0.0064(13) 0.0004(12) 0.0055(12)
C1 0.0237(16) 0.0200(15) 0.0258(16) -0.0005(12) 0.0059(12) 0.0020(12)
C2 0.0287(17) 0.0206(16) 0.0321(18) 0.0023(13) 0.0110(13) 0.0000(13)
C3 0.0387(19) 0.0212(16) 0.0308(18) 0.0079(13) 0.0112(14) 0.0053(14)
C4 0.0306(18) 0.0250(17) 0.0271(17) 0.0058(13) 0.0063(13) 0.0039(13)
C5 0.0366(19) 0.036(2) 0.0287(18) 0.0152(15) 0.0017(14) 0.0026(15)
C6 0.0309(17) 0.040(2) 0.0241(17) 0.0105(15) -0.0042(12) 0.0017(16)
C7 0.0259(17) 0.0317(18) 0.0253(17) 0.0054(13) 0.0021(12) 0.0020(13)
C8 0.0284(18) 0.043(2) 0.0262(17) 0.0054(14) -0.0066(13) -0.0046(15)
C9 0.0263(17) 0.0328(19) 0.0336(19) 0.0039(14) -0.0011(13) -0.0069(14)
C10 0.0235(16) 0.0237(16) 0.0239(16) 0.0008(12) 0.0034(12) 0.0007(12)
C11 0.0251(16) 0.0223(16) 0.0212(16) 0.0028(12) 0.0060(12) 0.0020(12)
C12 0.0235(15) 0.0197(14) 0.0227(15) 0.0019(12) 0.0060(11) 0.0026(12)
C13 0.0236(16) 0.0191(15) 0.0305(17) -0.0048(13) 0.0066(12) 0.0027(12)
C14 0.0229(17) 0.0312(19) 0.049(2) 0.0113(16) 0.0126(14) 0.0024(14)
C15 0.0325(19) 0.032(2) 0.056(2) 0.0148(17) 0.0206(17) 0.0085(15)
C16 0.048(2) 0.046(2) 0.061(3) 0.015(2) 0.031(2) 0.0105(19)
C17 0.045(2) 0.044(2) 0.070(3) 0.029(2) 0.027(2) 0.0031(18)
C18 0.034(2) 0.032(2) 0.075(3) 0.016(2) 0.0152(19) 0.0007(16)
C19 0.0229(18) 0.033(2) 0.061(2) 0.0113(17) 0.0046(16) 0.0004(14)
C20 0.042(2) 0.029(2) 0.055(2) 0.0059(17) 0.0011(17) -0.0076(16)
C21 0.050(3) 0.049(3) 0.060(3) -0.004(2) 0.012(2) -0.001(2)
C22 0.048(3) 0.076(4) 0.091(4) -0.009(3) -0.014(2) -0.014(2)
C23 0.049(2) 0.039(2) 0.051(2) 0.0057(17) 0.0249(18) 0.0100(18)
C24 0.064(3) 0.048(3) 0.083(3) 0.010(2) 0.029(2) 0.019(2)
C25 0.060(3) 0.049(2) 0.046(2) -0.0080(19) 0.0198(19) 0.007(2)
C26 0.0269(19) 0.039(2) 0.051(2) 0.0071(17) -0.0053(15) -0.0041(15)
C27 0.049(3) 0.060(3) 0.072(3) 0.002(2) -0.012(2) 0.018(2)
C28 0.0230(16) 0.0172(15) 0.0277(16) -0.0004(12) 0.0028(12) 0.0022(12)
C29 0.0224(16) 0.0268(18) 0.0404(19) 0.0116(14) -0.0007(13) -0.0062(13)
C30 0.0233(17) 0.0297(18) 0.0387(19) 0.0121(15) 0.0005(13) -0.0010(13)
C31 0.0242(18) 0.042(2) 0.047(2) 0.0185(17) 0.0014(15) -0.0037(15)
C32 0.0301(19) 0.050(2) 0.045(2) 0.0221(18) -0.0070(16) -0.0163(17)
C33 0.040(2) 0.039(2) 0.043(2) 0.0089(17) 0.0026(16) -0.0160(17)
C34 0.0330(19) 0.0275(18) 0.046(2) 0.0064(15) 0.0022(15) -0.0086(15)
C35 0.0260(18) 0.037(2) 0.057(2) 0.0070(18) 0.0049(16) 0.0051(15)
C36 0.049(2) 0.040(2) 0.077(3) 0.006(2) 0.006(2) 0.0182(19)
C37 0.053(3) 0.078(3) 0.058(3) -0.004(2) 0.016(2) -0.002(2)
C38 0.040(2) 0.038(2) 0.086(3) -0.012(2) 0.009(2) -0.0066(18)
C39 0.060(3) 0.038(2) 0.048(2) -0.0066(18) -0.0116(19) -0.0028(19)
C40 0.058(6) 0.043(4) 0.113(6) 0.002(4) 0.051(4) -0.011(3)
C40A 0.058(6) 0.043(4) 0.113(6) 0.002(4) 0.051(4) -0.011(3)
C41 0.032(5) 0.019(6) 0.058(8) 0.022(5) 0.009(5) 0.002(4)
C41A 0.027(5) 0.021(6) 0.050(5) 0.007(4) -0.009(4) 0.007(4)
C42 0.059(4) 0.053(4) 0.044(3) 0.025(3) 0.009(3) 0.007(3)
C42A 0.059(4) 0.053(4) 0.044(3) 0.025(3) 0.009(3) 0.007(3)
N8 0.096(4) 0.066(3) 0.139(5) 0.011(3) 0.061(3) 0.009(3)
C43 0.074(3) 0.051(3) 0.057(3) -0.020(2) 0.017(2) -0.010(2)
C44 0.059(3) 0.041(2) 0.066(3) -0.001(2) 0.011(2) 0.015(2)

loop_
_atom_type_symbol
_atom_type_description
_atom_type_scat_dispersion_real
_atom_type_scat_dispersion_imag
_atom_type_scat_source
C C 0.0033 0.0016 'International Tables Vol C Tables 4.2.6.8 and 6.1.1.4'
H H 0.0000 0.0000 'International Tables Vol C Tables 4.2.6.8 and 6.1.1.4'
Eu Eu -0.1578 3.6682 'International Tables Vol C Tables 4.2.6.8 and 6.1.1.4'
N N 0.0061 0.0033 'International Tables Vol C Tables 4.2.6.8 and 6.1.1.4'
O O 0.0106 0.0060 'International Tables Vol C Tables 4.2.6.8 and 6.1.1.4'

loop_
_geom_angle_atom_site_label_1
_geom_angle_atom_site_label_2
_geom_angle_atom_site_label_3
_geom_angle
_geom_angle_site_symmetry_1
_geom_angle_site_symmetry_3
_geom_angle_publ_flag
O1 Eu1 O3 83.36(7) . . ?
O1 Eu1 O4 128.44(7) . . ?
O1 Eu1 O6 68.96(7) . . ?
O1 Eu1 O7 111.47(7) . . ?
O1 Eu1 O9 74.72(7) . . ?
O1 Eu1 O10 76.15(7) . . ?
O1 Eu1 N1 61.57(7) . . ?
O1 Eu1 N2 123.44(7) . . ?
O1 Eu1 N5 105.27(7) . . ?
O1 Eu1 N7 71.96(7) . . ?
O2 Eu1 O1 157.64(7) . . ?
O2 Eu1 O3 118.48(7) . . ?
O2 Eu1 O4 73.36(7) . . ?
O2 Eu1 O6 118.99(7) . . ?
O2 Eu1 O7 68.91(7) . . ?
O2 Eu1 O9 85.50(7) . . ?
O2 Eu1 O10 83.40(7) . . ?
O2 Eu1 N1 120.10(7) . . ?
O2 Eu1 N2 61.59(7) . . ?
O2 Eu1 N5 97.08(7) . . ?
O2 Eu1 N7 85.69(7) . . ?
O3 Eu1 O4 51.33(7) . . ?
O3 Eu1 O7 106.66(7) . . ?
O3 Eu1 O9 152.51(7) . . ?
O3 Eu1 O10 138.52(7) . . ?
O3 Eu1 N1 67.16(7) . . ?
O3 Eu1 N2 78.90(7) . . ?
O3 Eu1 N5 25.90(7) . . ?
O3 Eu1 N7 153.47(7) . . ?
O4 Eu1 O7 68.42(7) . . ?
O4 Eu1 N1 110.14(7) . . ?
O4 Eu1 N2 75.71(7) . . ?
O4 Eu1 N5 25.65(7) . . ?
O4 Eu1 N7 155.01(7) . . ?
O6 Eu1 O3 74.97(7) . . ?
O6 Eu1 O4 75.71(7) . . ?
O6 Eu1 O7 51.03(7) . . ?
O6 Eu1 O9 81.72(7) . . ?
O6 Eu1 O10 127.41(7) . . ?
O6 Eu1 N1 119.54(7) . . ?
O6 Eu1 N2 149.46(7) . . ?
O6 Eu1 N5 71.24(7) . . ?
O6 Eu1 N7 104.00(8) . . ?
O7 Eu1 N1 170.53(7) . . ?
O7 Eu1 N2 125.03(7) . . ?
O7 Eu1 N5 85.72(7) . . ?
O7 Eu1 N7 91.67(8) . . ?
O9 Eu1 O4 135.64(7) . . ?
O9 Eu1 O7 67.66(7) . . ?
O9 Eu1 O10 51.26(7) . . ?
O9 Eu1 N1 114.21(7) . . ?
O9 Eu1 N2 127.15(7) . . ?
O9 Eu1 N5 150.44(7) . . ?
O9 Eu1 N7 25.61(7) . . ?
O10 Eu1 O4 153.89(7) . . ?
O10 Eu1 O7 114.30(7) . . ?
O10 Eu1 N1 71.37(7) . . ?
O10 Eu1 N2 82.94(7) . . ?
O10 Eu1 N5 158.28(7) . . ?
O10 Eu1 N7 25.77(7) . . ?
N1 Eu1 N5 90.02(7) . . ?
N1 Eu1 N7 91.96(8) . . ?
N2 Eu1 N1 62.01(7) . . ?
N2 Eu1 N5 78.33(7) . . ?
N2 Eu1 N7 106.44(7) . . ?
N7 Eu1 N5 175.21(7) . . ?
C13 O1 Eu1 126.10(19) . . ?
C28 O2 Eu1 122.93(18) . . ?
N5 O3 Eu1 96.57(16) . . ?
N5 O4 Eu1 95.43(16) . . ?
N6 O6 Eu1 98.06(17) . . ?
N6 O7 Eu1 94.16(17) . . ?
N7 O9 Eu1 96.32(16) . . ?
N7 O10 Eu1 95.95(17) . . ?
C1 N1 Eu1 120.58(18) . . ?
C1 N1 C12 118.6(2) . . ?
C12 N1 Eu1 120.29(18) . . ?
C10 N2 Eu1 119.53(18) . . ?
C10 N2 C11 119.1(2) . . ?
C11 N2 Eu1 121.20(18) . . ?
C13 N3 C14 124.3(3) . . ?
C13 N3 C26 118.3(3) . . ?
C14 N3 C26 116.9(3) . . ?
C28 N4 C29 124.9(3) . . ?
C28 N4 C41 114.8(6) . . ?
C28 N4 C41A 120.6(7) . . ?
C29 N4 C41 119.9(6) . . ?
C29 N4 C41A 113.6(7) . . ?
O3 N5 Eu1 57.54(13) . . ?
O4 N5 Eu1 58.92(14) . . ?
O4 N5 O3 115.7(2) . . ?
O5 N5 Eu1 171.1(2) . . ?
O5 N5 O3 121.5(3) . . ?
O5 N5 O4 122.8(3) . . ?
O6 N6 Eu1 56.28(14) . . ?
O7 N6 Eu1 60.44(15) . . ?
O7 N6 O6 116.6(2) . . ?
O8 N6 Eu1 175.3(2) . . ?
O8 N6 O6 121.2(3) . . ?
O8 N6 O7 122.2(3) . . ?
O9 N7 Eu1 58.07(14) . . ?
O9 N7 O10 115.9(2) . . ?
O10 N7 Eu1 58.28(14) . . ?
O11 N7 Eu1 173.2(2) . . ?
O11 N7 O9 122.6(3) . . ?
O11 N7 O10 121.4(3) . . ?
N1 C1 C2 122.1(3) . . ?
N1 C1 C13 110.5(2) . . ?
C2 C1 C13 127.4(3) . . ?
C1 C2 H2 120.5 . . ?
C3 C2 C1 119.1(3) . . ?
C3 C2 H2 120.5 . . ?
C2 C3 H3 119.8 . . ?
C2 C3 C4 120.4(3) . . ?
C4 C3 H3 119.8 . . ?
C3 C4 C5 124.4(3) . . ?
C3 C4 C12 116.7(3) . . ?
C12 C4 C5 118.9(3) . . ?
C4 C5 H5 119.3 . . ?
C6 C5 C4 121.5(3) . . ?
C6 C5 H5 119.3 . . ?
C5 C6 H6 119.5 . . ?
C5 C6 C7 121.1(3) . . ?
C7 C6 H6 119.5 . . ?
C8 C7 C6 123.9(3) . . ?
C8 C7 C11 116.9(3) . . ?
C11 C7 C6 119.2(3) . . ?
C7 C8 H8 119.8 . . ?
C9 C8 C7 120.4(3) . . ?
C9 C8 H8 119.8 . . ?
C8 C9 H9 120.5 . . ?
C8 C9 C10 119.1(3) . . ?
C10 C9 H9 120.5 . . ?
N2 C10 C9 121.7(3) . . ?
N2 C10 C28 110.0(2) . . ?
C9 C10 C28 128.3(3) . . ?
N2 C11 C7 122.7(3) . . ?
N2 C11 C12 117.5(3) . . ?
C7 C11 C12 119.7(3) . . ?
N1 C12 C4 122.9(3) . . ?
N1 C12 C11 117.5(3) . . ?
C4 C12 C11 119.6(3) . . ?
O1 C13 N3 121.5(3) . . ?
O1 C13 C1 117.4(3) . . ?
N3 C13 C1 121.1(3) . . ?
C15 C14 N3 119.0(3) . . ?
C15 C14 C19 124.0(3) . . ?
C19 C14 N3 117.0(3) . . ?
C14 C15 C16 116.3(3) . . ?
C14 C15 C23 124.9(3) . . ?
C16 C15 C23 118.9(3) . . ?
C15 C16 H16 119.6 . . ?
C17 C16 C15 120.9(4) . . ?
C17 C16 H16 119.6 . . ?
C16 C17 H17 119.4 . . ?
C18 C17 C16 121.1(3) . . ?
C18 C17 H17 119.4 . . ?
C17 C18 H18 119.5 . . ?
C17 C18 C19 121.1(4) . . ?
C19 C18 H18 119.5 . . ?
C14 C19 C20 124.4(3) . . ?
C18 C19 C14 116.7(4) . . ?
C18 C19 C20 118.8(3) . . ?
C19 C20 H20 107.9 . . ?
C19 C20 C21 112.5(3) . . ?
C19 C20 C22 112.2(3) . . ?
C21 C20 H20 107.9 . . ?
C21 C20 C22 108.3(3) . . ?
C22 C20 H20 107.9 . . ?
C20 C21 H21A 109.5 . . ?
C20 C21 H21B 109.5 . . ?
C20 C21 H21C 109.5 . . ?
H21A C21 H21B 109.5 . . ?
H21A C21 H21C 109.5 . . ?
H21B C21 H21C 109.5 . . ?
C20 C22 H22A 109.5 . . ?
C20 C22 H22B 109.5 . . ?
C20 C22 H22C 109.5 . . ?
H22A C22 H22B 109.5 . . ?
H22A C22 H22C 109.5 . . ?
H22B C22 H22C 109.5 . . ?
C15 C23 H23 108.0 . . ?
C15 C23 C25 112.9(3) . . ?
C24 C23 C15 111.8(3) . . ?
C24 C23 H23 108.0 . . ?
C24 C23 C25 108.0(3) . . ?
C25 C23 H23 108.0 . . ?
C23 C24 H24A 109.5 . . ?
C23 C24 H24B 109.5 . . ?
C23 C24 H24C 109.5 . . ?
H24A C24 H24B 109.5 . . ?
H24A C24 H24C 109.5 . . ?
H24B C24 H24C 109.5 . . ?
C23 C25 H25A 109.5 . . ?
C23 C25 H25B 109.5 . . ?
C23 C25 H25C 109.5 . . ?
H25A C25 H25B 109.5 . . ?
H25A C25 H25C 109.5 . . ?
H25B C25 H25C 109.5 . . ?
N3 C26 H26A 108.9 . . ?
N3 C26 H26B 108.9 . . ?
N3 C26 C27 113.5(3) . . ?
H26A C26 H26B 107.7 . . ?
C27 C26 H26A 108.9 . . ?
C27 C26 H26B 108.9 . . ?
C26 C27 H27A 109.5 . . ?
C26 C27 H27B 109.5 . . ?
C26 C27 H27C 109.5 . . ?
H27A C27 H27B 109.5 . . ?
H27A C27 H27C 109.5 . . ?
H27B C27 H27C 109.5 . . ?
O2 C28 Eu1 38.28(13) . . ?
O2 C28 N4 120.5(3) . . ?
O2 C28 C10 116.5(3) . . ?
N4 C28 Eu1 144.9(2) . . ?
N4 C28 C10 123.0(3) . . ?
C10 C28 Eu1 84.59(16) . . ?
C30 C29 N4 119.2(3) . . ?
C34 C29 N4 117.5(3) . . ?
C34 C29 C30 123.3(3) . . ?
C29 C30 C35 123.2(3) . . ?
C31 C30 C29 116.6(3) . . ?
C31 C30 C35 120.2(3) . . ?
C30 C31 H31 119.3 . . ?
C32 C31 C30 121.4(3) . . ?
C32 C31 H31 119.3 . . ?
C31 C32 H32 119.7 . . ?
C33 C32 C31 120.6(3) . . ?
C33 C32 H32 119.7 . . ?
C32 C33 H33 119.4 . . ?
C32 C33 C34 121.1(4) . . ?
C34 C33 H33 119.4 . . ?
C29 C34 C38 123.5(3) . . ?
C33 C34 C29 116.9(3) . . ?
C33 C34 C38 119.5(3) . . ?
C30 C35 H35 108.0 . . ?
C30 C35 C36 111.9(3) . . ?
C30 C35 C37 111.6(3) . . ?
C36 C35 H35 108.0 . . ?
C36 C35 C37 109.4(3) . . ?
C37 C35 H35 108.0 . . ?
C35 C36 H36A 109.5 . . ?
C35 C36 H36B 109.5 . . ?
C35 C36 H36C 109.5 . . ?
H36A C36 H36B 109.5 . . ?
H36A C36 H36C 109.5 . . ?
H36B C36 H36C 109.5 . . ?
C35 C37 H37A 109.5 . . ?
C35 C37 H37B 109.5 . . ?
C35 C37 H37C 109.5 . . ?
H37A C37 H37B 109.5 . . ?
H37A C37 H37C 109.5 . . ?
H37B C37 H37C 109.5 . . ?
C34 C38 H38 109.6 . . ?
C34 C38 H38A 101.0 . . ?
C34 C38 C39 111.1(3) . . ?
C34 C38 C40 110.0(4) . . ?
C39 C38 H38 109.6 . . ?
C39 C38 H38A 101.0 . . ?
C39 C38 C40 106.9(4) . . ?
C40 C38 H38 109.6 . . ?
C40A C38 C34 118.1(12) . . ?
C40A C38 H38A 101.0 . . ?
C40A C38 C39 120.1(11) . . ?
C38 C39 H39A 109.5 . . ?
C38 C39 H39B 109.5 . . ?
C38 C39 H39C 109.5 . . ?
H39A C39 H39B 109.5 . . ?
H39A C39 H39C 109.5 . . ?
H39B C39 H39C 109.5 . . ?
C38 C40 H40A 109.5 . . ?
C38 C40 H40B 109.5 . . ?
C38 C40 H40C 109.5 . . ?
H40A C40 H40B 109.5 . . ?
H40A C40 H40C 109.5 . . ?
H40B C40 H40C 109.5 . . ?
C38 C40A H40D 109.5 . . ?
C38 C40A H40E 109.5 . . ?
C38 C40A H40F 109.5 . . ?
H40D C40A H40E 109.5 . . ?
H40D C40A H40F 109.5 . . ?
H40E C40A H40F 109.5 . . ?
N4 C41 H41A 108.4 . . ?
N4 C41 H41B 108.4 . . ?
H41A C41 H41B 107.5 . . ?
C42 C41 N4 115.3(10) . . ?
C42 C41 H41A 108.4 . . ?
C42 C41 H41B 108.4 . . ?
N4 C41A H41C 110.4 . . ?
N4 C41A H41D 110.4 . . ?
H41C C41A H41D 108.6 . . ?
C42A C41A N4 106.7(8) . . ?
C42A C41A H41C 110.4 . . ?
C42A C41A H41D 110.4 . . ?
C41 C42 H42A 109.5 . . ?
C41 C42 H42B 109.5 . . ?
C41 C42 H42C 109.5 . . ?
H42A C42 H42B 109.5 . . ?
H42A C42 H42C 109.5 . . ?
H42B C42 H42C 109.5 . . ?
C41A C42A H42D 109.5 . . ?
C41A C42A H42E 109.5 . . ?
C41A C42A H42F 109.5 . . ?
H42D C42A H42E 109.5 . . ?
H42D C42A H42F 109.5 . . ?
H42E C42A H42F 109.5 . . ?
H43A C43 H43B 109.5 . . ?
H43A C43 H43C 109.5 . . ?
H43B C43 H43C 109.5 . . ?
C44 C43 H43A 109.5 . . ?
C44 C43 H43B 109.5 . . ?
C44 C43 H43C 109.5 . . ?
N8 C44 C43 179.7(6) . . ?

loop_
_geom_bond_atom_site_label_1
_geom_bond_atom_site_label_2
_geom_bond_distance
_geom_bond_site_symmetry_2
_geom_bond_publ_flag
Eu1 O1 2.4387(19) . ?
Eu1 O2 2.401(2) . ?
Eu1 O3 2.482(2) . ?
Eu1 O4 2.514(2) . ?
Eu1 O6 2.457(2) . ?
Eu1 O7 2.550(2) . ?
Eu1 O9 2.495(2) . ?
Eu1 O10 2.499(2) . ?
Eu1 N1 2.625(2) . ?
Eu1 N2 2.601(2) . ?
Eu1 N5 2.923(3) . ?
Eu1 N7 2.921(3) . ?
O1 C13 1.247(3) . ?
O2 C28 1.248(3) . ?
O3 N5 1.285(3) . ?
O4 N5 1.271(3) . ?
O5 N5 1.221(3) . ?
O6 N6 1.279(3) . ?
O7 N6 1.258(3) . ?
O8 N6 1.222(3) . ?
O9 N7 1.271(3) . ?
O10 N7 1.277(3) . ?
O11 N7 1.219(3) . ?
N1 C1 1.334(4) . ?
N1 C12 1.352(3) . ?
N2 C10 1.335(4) . ?
N2 C11 1.356(4) . ?
N3 C13 1.336(4) . ?
N3 C14 1.456(4) . ?
N3 C26 1.481(4) . ?
N4 C28 1.330(4) . ?
N4 C29 1.452(4) . ?
N4 C41 1.528(12) . ?
N4 C41A 1.489(12) . ?
C1 C2 1.401(4) . ?
C1 C13 1.514(4) . ?
C2 H2 0.9500 . ?
C2 C3 1.364(4) . ?
C3 H3 0.9500 . ?
C3 C4 1.401(4) . ?
C4 C5 1.441(4) . ?
C4 C12 1.407(4) . ?
C5 H5 0.9500 . ?
C5 C6 1.336(5) . ?
C6 H6 0.9500 . ?
C6 C7 1.439(4) . ?
C7 C8 1.401(4) . ?
C7 C11 1.403(4) . ?
C8 H8 0.9500 . ?
C8 C9 1.372(4) . ?
C9 H9 0.9500 . ?
C9 C10 1.403(4) . ?
C10 C28 1.525(4) . ?
C11 C12 1.440(4) . ?
C14 C15 1.399(5) . ?
C14 C19 1.406(5) . ?
C15 C16 1.399(5) . ?
C15 C23 1.536(5) . ?
C16 H16 0.9500 . ?
C16 C17 1.391(5) . ?
C17 H17 0.9500 . ?
C17 C18 1.367(6) . ?
C18 H18 0.9500 . ?
C18 C19 1.392(5) . ?
C19 C20 1.521(5) . ?
C20 H20 1.0000 . ?
C20 C21 1.523(5) . ?
C20 C22 1.532(5) . ?
C21 H21A 0.9800 . ?
C21 H21B 0.9800 . ?
C21 H21C 0.9800 . ?
C22 H22A 0.9800 . ?
C22 H22B 0.9800 . ?
C22 H22C 0.9800 . ?
C23 H23 1.0000 . ?
C23 C24 1.523(5) . ?
C23 C25 1.564(5) . ?
C24 H24A 0.9800 . ?
C24 H24B 0.9800 . ?
C24 H24C 0.9800 . ?
C25 H25A 0.9800 . ?
C25 H25B 0.9800 . ?
C25 H25C 0.9800 . ?
C26 H26A 0.9900 . ?
C26 H26B 0.9900 . ?
C26 C27 1.504(5) . ?
C27 H27A 0.9800 . ?
C27 H27B 0.9800 . ?
C27 H27C 0.9800 . ?
C29 C30 1.404(4) . ?
C29 C34 1.401(5) . ?
C30 C31 1.392(4) . ?
C30 C35 1.518(5) . ?
C31 H31 0.9500 . ?
C31 C32 1.380(5) . ?
C32 H32 0.9500 . ?
C32 C33 1.376(5) . ?
C33 H33 0.9500 . ?
C33 C34 1.394(5) . ?
C34 C38 1.517(5) . ?
C35 H35 1.0000 . ?
C35 C36 1.529(5) . ?
C35 C37 1.542(5) . ?
C36 H36A 0.9800 . ?
C36 H36B 0.9800 . ?
C36 H36C 0.9800 . ?
C37 H37A 0.9800 . ?
C37 H37B 0.9800 . ?
C37 H37C 0.9800 . ?
C38 H38 1.0000 . ?
C38 H38A 1.0000 . ?
C38 C39 1.522(5) . ?
C38 C40 1.568(7) . ?
C38 C40A 1.511(12) . ?
C39 H39A 0.9800 . ?
C39 H39B 0.9800 . ?
C39 H39C 0.9800 . ?
C40 H40A 0.9800 . ?
C40 H40B 0.9800 . ?
C40 H40C 0.9800 . ?
C40A H40D 0.9800 . ?
C40A H40E 0.9800 . ?
C40A H40F 0.9800 . ?
C41 H41A 0.9900 . ?
C41 H41B 0.9900 . ?
C41 C42 1.500(12) . ?
C41A H41C 0.9900 . ?
C41A H41D 0.9900 . ?
C41A C42A 1.481(11) . ?
C42 H42A 0.9800 . ?
C42 H42B 0.9800 . ?
C42 H42C 0.9800 . ?
C42A H42D 0.9800 . ?
C42A H42E 0.9800 . ?
C42A H42F 0.9800 . ?
N8 C44 1.113(5) . ?
C43 H43A 0.9800 . ?
C43 H43B 0.9800 . ?
C43 H43C 0.9800 . ?
C43 C44 1.442(6) . ?

loop_
_geom_torsion_atom_site_label_1
_geom_torsion_atom_site_label_2
_geom_torsion_atom_site_label_3
_geom_torsion_atom_site_label_4
_geom_torsion
_geom_torsion_site_symmetry_1
_geom_torsion_site_symmetry_2
_geom_torsion_site_symmetry_3
_geom_torsion_site_symmetry_4
_geom_torsion_publ_flag
Eu1 O1 C13 N3 155.7(2) . . . . ?
Eu1 O1 C13 C1 -22.8(3) . . . . ?
Eu1 O2 C28 N4 141.8(2) . . . . ?
Eu1 O2 C28 C10 -36.7(3) . . . . ?
Eu1 O3 N5 O4 9.7(2) . . . . ?
Eu1 O3 N5 O5 -169.6(2) . . . . ?
Eu1 O4 N5 O3 -9.5(2) . . . . ?
Eu1 O4 N5 O5 169.7(2) . . . . ?
Eu1 O6 N6 O7 3.7(3) . . . . ?
Eu1 O6 N6 O8 -175.3(2) . . . . ?
Eu1 O7 N6 O6 -3.6(3) . . . . ?
Eu1 O7 N6 O8 175.5(3) . . . . ?
Eu1 O9 N7 O10 7.3(3) . . . . ?
Eu1 O9 N7 O11 -172.0(3) . . . . ?
Eu1 O10 N7 O9 -7.2(3) . . . . ?
Eu1 O10 N7 O11 172.0(3) . . . . ?
Eu1 N1 C1 C2 166.9(2) . . . . ?
Eu1 N1 C1 C13 -12.1(3) . . . . ?
Eu1 N1 C12 C4 -170.5(2) . . . . ?
Eu1 N1 C12 C11 11.6(3) . . . . ?
Eu1 N2 C10 C9 -175.8(2) . . . . ?
Eu1 N2 C10 C28 6.5(3) . . . . ?
Eu1 N2 C11 C7 174.5(2) . . . . ?
Eu1 N2 C11 C12 -7.5(3) . . . . ?
N1 C1 C2 C3 4.1(4) . . . . ?
N1 C1 C13 O1 21.6(4) . . . . ?
N1 C1 C13 N3 -156.8(3) . . . . ?
N2 C10 C28 Eu1 -4.6(2) . . . . ?
N2 C10 C28 O2 17.3(4) . . . . ?
N2 C10 C28 N4 -161.1(3) . . . . ?
N2 C11 C12 N1 -2.7(4) . . . . ?
N2 C11 C12 C4 179.3(3) . . . . ?
N3 C14 C15 C16 -179.1(3) . . . . ?
N3 C14 C15 C23 0.2(5) . . . . ?
N3 C14 C19 C18 179.8(3) . . . . ?
N3 C14 C19 C20 2.7(5) . . . . ?
N4 C29 C30 C31 -177.1(3) . . . . ?
N4 C29 C30 C35 1.7(5) . . . . ?
N4 C29 C34 C33 177.7(3) . . . . ?
N4 C29 C34 C38 -0.5(5) . . . . ?
C1 N1 C12 C4 0.8(4) . . . . ?
C1 N1 C12 C11 -177.1(2) . . . . ?
C1 C2 C3 C4 0.0(4) . . . . ?
C2 C1 C13 O1 -157.4(3) . . . . ?
C2 C1 C13 N3 24.2(5) . . . . ?
C2 C3 C4 C5 175.7(3) . . . . ?
C2 C3 C4 C12 -3.3(4) . . . . ?
C3 C4 C5 C6 -179.3(3) . . . . ?
C3 C4 C12 N1 3.0(4) . . . . ?
C3 C4 C12 C11 -179.1(3) . . . . ?
C4 C5 C6 C7 -0.2(5) . . . . ?
C5 C4 C12 N1 -176.1(3) . . . . ?
C5 C4 C12 C11 1.7(4) . . . . ?
C5 C6 C7 C8 178.1(3) . . . . ?
C5 C6 C7 C11 -0.7(5) . . . . ?
C6 C7 C8 C9 -178.9(3) . . . . ?
C6 C7 C11 N2 -179.9(3) . . . . ?
C6 C7 C11 C12 2.2(4) . . . . ?
C7 C8 C9 C10 -1.1(5) . . . . ?
C7 C11 C12 N1 175.3(3) . . . . ?
C7 C11 C12 C4 -2.7(4) . . . . ?
C8 C7 C11 N2 1.2(4) . . . . ?
C8 C7 C11 C12 -176.7(3) . . . . ?
C8 C9 C10 N2 1.2(5) . . . . ?
C8 C9 C10 C28 178.4(3) . . . . ?
C9 C10 C28 Eu1 178.0(3) . . . . ?
C9 C10 C28 O2 -160.2(3) . . . . ?
C9 C10 C28 N4 21.4(5) . . . . ?
C10 N2 C11 C7 -1.1(4) . . . . ?
C10 N2 C11 C12 176.9(3) . . . . ?
C11 N2 C10 C9 -0.1(4) . . . . ?
C11 N2 C10 C28 -177.8(2) . . . . ?
C11 C7 C8 C9 -0.1(5) . . . . ?
C12 N1 C1 C2 -4.4(4) . . . . ?
C12 N1 C1 C13 176.5(2) . . . . ?
C12 C4 C5 C6 -0.3(5) . . . . ?
C13 N3 C14 C15 64.2(4) . . . . ?
C13 N3 C14 C19 -115.8(3) . . . . ?
C13 N3 C26 C27 -93.4(4) . . . . ?
C13 C1 C2 C3 -177.1(3) . . . . ?
C14 N3 C13 O1 -167.7(3) . . . . ?
C14 N3 C13 C1 10.7(4) . . . . ?
C14 N3 C26 C27 78.1(4) . . . . ?
C14 C15 C16 C17 -0.8(5) . . . . ?
C14 C15 C23 C24 118.8(4) . . . . ?
C14 C15 C23 C25 -119.2(4) . . . . ?
C14 C19 C20 C21 115.4(4) . . . . ?
C14 C19 C20 C22 -122.2(4) . . . . ?
C15 C14 C19 C18 -0.2(5) . . . . ?
C15 C14 C19 C20 -177.3(3) . . . . ?
C15 C16 C17 C18 -0.1(6) . . . . ?
C16 C15 C23 C24 -61.9(5) . . . . ?
C16 C15 C23 C25 60.0(4) . . . . ?
C16 C17 C18 C19 0.9(6) . . . . ?
C17 C18 C19 C14 -0.8(5) . . . . ?
C17 C18 C19 C20 176.5(3) . . . . ?
C18 C19 C20 C21 -61.7(4) . . . . ?
C18 C19 C20 C22 60.7(5) . . . . ?
C19 C14 C15 C16 1.0(5) . . . . ?
C19 C14 C15 C23 -179.7(3) . . . . ?
C23 C15 C16 C17 179.9(3) . . . . ?
C26 N3 C13 O1 3.1(4) . . . . ?
C26 N3 C13 C1 -178.5(3) . . . . ?
C26 N3 C14 C15 -106.8(4) . . . . ?
C26 N3 C14 C19 73.2(4) . . . . ?
C28 N4 C29 C30 83.6(4) . . . . ?
C28 N4 C29 C34 -97.2(4) . . . . ?
C28 N4 C41 C42 -152.4(7) . . . . ?
C28 N4 C41A C42A -93.3(10) . . . . ?
C29 N4 C28 Eu1 -139.2(3) . . . . ?
C29 N4 C28 O2 179.0(3) . . . . ?
C29 N4 C28 C10 -2.6(5) . . . . ?
C29 N4 C41 C42 20.1(11) . . . . ?
C29 N4 C41A C42A 97.6(10) . . . . ?
C29 C30 C31 C32 -2.1(5) . . . . ?
C29 C30 C35 C36 -111.6(4) . . . . ?
C29 C30 C35 C37 125.5(4) . . . . ?
C29 C34 C38 C39 -122.1(4) . . . . ?
C29 C34 C38 C40 119.7(4) . . . . ?
C29 C34 C38 C40A 93.3(11) . . . . ?
C30 C29 C34 C33 -3.1(5) . . . . ?
C30 C29 C34 C38 178.7(3) . . . . ?
C30 C31 C32 C33 0.0(5) . . . . ?
C31 C30 C35 C36 67.2(4) . . . . ?
C31 C30 C35 C37 -55.8(4) . . . . ?
C31 C32 C33 C34 0.8(5) . . . . ?
C32 C33 C34 C29 0.7(5) . . . . ?
C32 C33 C34 C38 179.1(3) . . . . ?
C33 C34 C38 C39 59.6(5) . . . . ?
C33 C34 C38 C40 -58.5(5) . . . . ?
C33 C34 C38 C40A -85.0(11) . . . . ?
C34 C29 C30 C31 3.7(5) . . . . ?
C34 C29 C30 C35 -177.5(3) . . . . ?
C35 C30 C31 C32 179.1(3) . . . . ?
C41 N4 C28 Eu1 33.0(7) . . . . ?
C41 N4 C28 O2 -8.8(6) . . . . ?
C41 N4 C28 C10 169.5(5) . . . . ?
C41 N4 C29 C30 -88.2(6) . . . . ?
C41 N4 C29 C34 91.0(6) . . . . ?
C41A N4 C28 Eu1 53.1(7) . . . . ?
C41A N4 C28 O2 11.3(6) . . . . ?
C41A N4 C28 C10 -170.4(5) . . . . ?
C41A N4 C29 C30 -107.9(5) . . . . ?
C41A N4 C29 C34 71.3(6) . . . . ?
